data_2204332
loop_
_publ_author_name
'Homrighausen, Craig L.'
'Krause Bauer, Jeanette A.'

_publ_section_title
;
 2-(4-Chlorophenyl)-4,4-bis(methylsulfanyl)-1,3-butadiene-1,1-dicarbonitrile
;
_journal_issue 10
_journal_name_full 'Acta Crystallographica Section E'
_journal_page_first o1828
_journal_page_last o1829
_journal_paper_doi 10.1107/S1600536804022986
_journal_volume 60
_journal_year 2004
_chemical_formula_iupac 'C14 H11 Cl N2 S2'
_chemical_formula_moiety 'C14 H11 Cl N2 S2'
_chemical_formula_sum 'C14 H11 Cl N2 S2'
_chemical_formula_weight 306.82
_chemical_name_systematic
;
2-(4-Chlorophenyl)-4,4-bis(methylsulfanyl)-1,3-butadiene-1,1-dicarbonitrile
;
_space_group_IT_number 14
_symmetry_cell_setting monoclinic
_symmetry_space_group_name_Hall '-P 2yn'
_symmetry_space_group_name_H-M 'P 1 21/n 1'
_atom_sites_solution_hydrogens geom
_atom_sites_solution_primary direct
_atom_sites_solution_secondary difmap
_audit_creation_method 'SHELXTL v5.03'
_cell_angle_alpha 90.00
_cell_angle_beta 98.40(3)
_cell_angle_gamma 90.00
_cell_formula_units_Z 4
_cell_length_a 9.1633(18)
_cell_length_b 11.836(2)
_cell_length_c 13.911(3)
_cell_measurement_reflns_used 40
_cell_measurement_temperature 296(2)
_cell_measurement_theta_max 15.0
_cell_measurement_theta_min 5.0
_cell_volume 1492.6(5)
_computing_cell_refinement P3/P4-PC
_computing_data_collection 'P3/P4-PC (Siemens, 1989)'
_computing_data_reduction 'XDISK (Siemens, 1989)'
_computing_molecular_graphics SHELXTL
_computing_publication_material SHELXTL
_computing_structure_refinement SHELXTL
_computing_structure_solution 'SHELXTL (Sheldrick, 2000)'
_diffrn_ambient_temperature 296(2)
_diffrn_measured_fraction_theta_full 0.998
_diffrn_measured_fraction_theta_max 0.998
_diffrn_measurement_device_type 'Siemens P3'
_diffrn_measurement_method \q--2\q
_diffrn_radiation_monochromator graphite
_diffrn_radiation_source 'normal-focus sealed tube'
_diffrn_radiation_type MoK\a
_diffrn_radiation_wavelength 0.71073
_diffrn_reflns_av_R_equivalents 0.024
_diffrn_reflns_av_sigmaI/netI 0.037
_diffrn_reflns_limit_h_max 11
_diffrn_reflns_limit_h_min 0
_diffrn_reflns_limit_k_max 15
_diffrn_reflns_limit_k_min 0
_diffrn_reflns_limit_l_max 17
_diffrn_reflns_limit_l_min -18
_diffrn_reflns_number 3649
_diffrn_reflns_theta_full 27.55
_diffrn_reflns_theta_max 27.6
_diffrn_reflns_theta_min 2.3
_diffrn_standards_decay_% <2
_diffrn_standards_interval_count 300
_diffrn_standards_number 3
_exptl_absorpt_coefficient_mu 0.52
_exptl_absorpt_correction_type none
_exptl_crystal_colour yellow
_exptl_crystal_density_diffrn 1.365
_exptl_crystal_density_method 'not measured'
_exptl_crystal_description block
_exptl_crystal_F_000 632
_exptl_crystal_size_max 0.55
_exptl_crystal_size_mid 0.40
_exptl_crystal_size_min 0.40
_refine_diff_density_max 0.37
_refine_diff_density_min -0.33
_refine_ls_extinction_method none
_refine_ls_goodness_of_fit_ref 1.01
_refine_ls_hydrogen_treatment constr
_refine_ls_matrix_type full
_refine_ls_number_parameters 172
_refine_ls_number_reflns 3442
_refine_ls_number_restraints 0
_refine_ls_restrained_S_all 1.01
_refine_ls_R_factor_all 0.078
_refine_ls_R_factor_gt 0.043
_refine_ls_shift/su_max 0.001
_refine_ls_shift/su_mean 0.000
_refine_ls_structure_factor_coef Fsqd
_refine_ls_weighting_details 'calc w = 1/[\s^2^(Fo^2^)+(0.0365P)^2^+0.6836P] where P = (Fo^2^+2Fc^2^)/3'
_refine_ls_weighting_scheme calc
_refine_ls_wR_factor_gt 0.088
_refine_ls_wR_factor_ref 0.102
_reflns_number_gt 2345
_reflns_number_total 3442
_reflns_threshold_expression I>2\s(I)
_cod_data_source_file er6001.cif
_cod_data_source_block I
_cod_original_sg_symbol_H-M 'P 21/n'
_cod_database_code 2204332
_cod_database_fobs_code 2204332

loop_
_symmetry_equiv_pos_as_xyz
'x, y, z'
'-x+1/2, y+1/2, -z+1/2'
'-x, -y, -z'
'x-1/2, -y-1/2, z-1/2'

loop_
_atom_site_label
_atom_site_fract_x
_atom_site_fract_y
_atom_site_fract_z
_atom_site_U_iso_or_equiv
_atom_site_adp_type
_atom_site_calc_flag
_atom_site_refinement_flags
_atom_site_occupancy
_atom_site_type_symbol
Cl1 0.26745(10) 0.97560(7) 0.49461(5) 0.0814(3) Uani d . 1 Cl
S1 0.12018(8) 0.87710(6) 0.10780(5) 0.05283(18) Uani d . 1 S
S2 0.14420(9) 0.84396(6) -0.09845(5) 0.0594(2) Uani d . 1 S
N1 0.5335(3) 1.3189(2) 0.19990(17) 0.0707(7) Uani d . 1 N
N2 0.4318(3) 1.2400(2) -0.10914(17) 0.0644(6) Uani d . 1 N
C1 0.2917(3) 1.0080(2) 0.37617(16) 0.0487(6) Uani d . 1 C
C2 0.2142(3) 1.0966(2) 0.33022(18) 0.0512(6) Uani d . 1 C
H2 0.1490 1.1380 0.3617 0.061 Uiso calc R 1 H
C3 0.2345(3) 1.12338(19) 0.23643(17) 0.0456(5) Uani d . 1 C
H3 0.1849 1.1849 0.2054 0.055 Uiso calc R 1 H
C4 0.3274(2) 1.05992(17) 0.18836(15) 0.0379(5) Uani d . 1 C
C5 0.4049(3) 0.97193(19) 0.23698(17) 0.0459(5) Uani d . 1 C
H5 0.4690 0.9293 0.2055 0.055 Uiso calc R 1 H
C6 0.3886(3) 0.9464(2) 0.33146(17) 0.0501(6) Uani d . 1 C
H6 0.4428 0.8880 0.3643 0.060 Uiso calc R 1 H
C7 0.3433(2) 1.08571(18) 0.08595(15) 0.0393(5) Uani d . 1 C
C8 0.4130(3) 1.18447(18) 0.06690(16) 0.0424(5) Uani d . 1 C
C9 0.2899(3) 1.01202(19) 0.00832(15) 0.0432(5) Uani d . 1 C
H9 0.3235 1.0272 -0.0503 0.052 Uiso calc R 1 H
C10 0.4782(3) 1.2594(2) 0.14157(18) 0.0496(6) Uani d . 1 C
C11 0.4253(3) 1.2169(2) -0.03036(19) 0.0483(6) Uani d . 1 C
C12 0.1962(3) 0.92205(19) 0.00705(16) 0.0424(5) Uani d . 1 C
C13 -0.0076(3) 0.7681(2) 0.06349(19) 0.0587(7) Uani d . 1 C
H13A -0.0539 0.7393 0.1161 0.088 Uiso calc R 1 H
H13B 0.0440 0.7081 0.0365 0.088 Uiso calc R 1 H
H13C -0.0814 0.7985 0.0142 0.088 Uiso calc R 1 H
C14 0.2045(3) 0.9234(2) -0.19412(17) 0.0651(8) Uani d . 1 C
H14A 0.1785 0.8840 -0.2545 0.098 Uiso calc R 1 H
H14B 0.3096 0.9327 -0.1812 0.098 Uiso calc R 1 H
H14C 0.1579 0.9962 -0.1982 0.098 Uiso calc R 1 H

loop_
_atom_site_aniso_label
_atom_site_aniso_U_11
_atom_site_aniso_U_22
_atom_site_aniso_U_33
_atom_site_aniso_U_12
_atom_site_aniso_U_13
_atom_site_aniso_U_23
Cl1 0.1117(7) 0.0860(6) 0.0491(4) -0.0068(5) 0.0209(4) 0.0102(4)
S1 0.0604(4) 0.0474(4) 0.0501(3) -0.0151(3) 0.0060(3) -0.0019(3)
S2 0.0747(5) 0.0505(4) 0.0509(4) -0.0133(3) 0.0018(3) -0.0121(3)
N1 0.0828(18) 0.0620(15) 0.0673(15) -0.0199(13) 0.0108(13) -0.0181(12)
N2 0.0828(17) 0.0560(14) 0.0575(13) -0.0052(12) 0.0202(12) 0.0066(11)
C1 0.0574(15) 0.0473(14) 0.0407(12) -0.0113(12) 0.0045(11) 0.0020(10)
C2 0.0516(15) 0.0512(15) 0.0528(14) 0.0030(12) 0.0141(12) -0.0058(12)
C3 0.0476(13) 0.0373(12) 0.0512(13) 0.0050(11) 0.0053(11) 0.0015(10)
C4 0.0391(12) 0.0317(11) 0.0416(11) -0.0026(9) 0.0017(9) -0.0015(9)
C5 0.0488(14) 0.0404(13) 0.0475(12) 0.0066(11) 0.0041(10) -0.0022(10)
C6 0.0587(15) 0.0387(13) 0.0497(13) 0.0044(12) -0.0030(11) 0.0049(11)
C7 0.0402(12) 0.0352(11) 0.0418(11) 0.0003(10) 0.0040(9) 0.0001(9)
C8 0.0459(13) 0.0372(12) 0.0442(12) -0.0004(10) 0.0070(10) -0.0010(10)
C9 0.0510(14) 0.0407(12) 0.0382(11) -0.0012(11) 0.0071(10) -0.0014(9)
C10 0.0532(15) 0.0423(13) 0.0547(14) -0.0057(11) 0.0125(12) -0.0023(11)
C11 0.0530(15) 0.0375(12) 0.0555(14) -0.0041(11) 0.0124(12) -0.0011(11)
C12 0.0450(13) 0.0366(12) 0.0438(12) 0.0031(10) 0.0004(10) -0.0012(10)
C13 0.0550(16) 0.0508(15) 0.0674(16) -0.0145(13) -0.0013(13) 0.0024(13)
C14 0.081(2) 0.0671(18) 0.0444(14) -0.0038(16) 0.0010(13) -0.0087(13)

loop_
_atom_type_symbol
_atom_type_description
_atom_type_scat_dispersion_real
_atom_type_scat_dispersion_imag
_atom_type_scat_source
C C 0.0033 0.0016 'International Tables Vol C Tables 4.2.6.8 and 6.1.1.4'
H H 0.0000 0.0000 'International Tables Vol C Tables 4.2.6.8 and 6.1.1.4'
N N 0.0061 0.0033 'International Tables Vol C Tables 4.2.6.8 and 6.1.1.4'
S S 0.1246 0.1234 'International Tables Vol C Tables 4.2.6.8 and 6.1.1.4'
Cl Cl 0.1484 0.1585 'International Tables Vol C Tables 4.2.6.8 and 6.1.1.4'

loop_
_geom_angle_atom_site_label_1
_geom_angle_atom_site_label_2
_geom_angle_atom_site_label_3
_geom_angle
_geom_angle_publ_flag
C12 S1 C13 105.20(12) ?
C12 S2 C14 105.84(12) ?
C6 C1 C2 121.5(2) ?
C6 C1 Cl1 119.65(19) ?
C2 C1 Cl1 118.8(2) ?
C1 C2 C3 118.9(2) ?
C1 C2 H2 120.5 ?
C3 C2 H2 120.5 ?
C4 C3 C2 120.7(2) ?
C4 C3 H3 119.6 ?
C2 C3 H3 119.6 ?
C3 C4 C5 118.9(2) ?
C3 C4 C7 120.5(2) ?
C5 C4 C7 120.6(2) ?
C6 C5 C4 120.9(2) ?
C6 C5 H5 119.6 ?
C4 C5 H5 119.6 ?
C1 C6 C5 119.0(2) ?
C1 C6 H6 120.5 ?
C5 C6 H6 120.5 ?
C8 C7 C9 119.6(2) ?
C8 C7 C4 118.21(19) ?
C9 C7 C4 122.19(19) ?
C7 C8 C11 121.0(2) ?
C7 C8 C10 122.9(2) ?
C11 C8 C10 116.1(2) ?
C12 C9 C7 129.5(2) ?
C12 C9 H9 115.3 ?
C7 C9 H9 115.3 ?
N1 C10 C8 178.1(3) y
N2 C11 C8 177.7(3) y
C9 C12 S1 123.60(18) ?
C9 C12 S2 121.26(18) ?
S1 C12 S2 115.13(13) ?
S1 C13 H13A 109.5 ?
S1 C13 H13B 109.5 ?
H13A C13 H13B 109.5 ?
S1 C13 H13C 109.5 ?
H13A C13 H13C 109.5 ?
H13B C13 H13C 109.5 ?
S2 C14 H14A 109.5 ?
S2 C14 H14B 109.5 ?
H14A C14 H14B 109.5 ?
S2 C14 H14C 109.5 ?
H14A C14 H14C 109.5 ?
H14B C14 H14C 109.5 ?

loop_
_geom_bond_atom_site_label_1
_geom_bond_atom_site_label_2
_geom_bond_distance
_geom_bond_publ_flag
Cl1 C1 1.737(2) ?
S1 C12 1.737(2) y
S1 C13 1.790(3) y
S2 C12 1.741(2) ?
S2 C14 1.782(3) ?
N1 C10 1.136(3) y
N2 C11 1.140(3) y
C1 C6 1.368(3) ?
C1 C2 1.371(3) ?
C2 C3 1.381(3) ?
C2 H2 0.9300 ?
C3 C4 1.380(3) ?
C3 H3 0.9300 ?
C4 C5 1.381(3) ?
C4 C7 1.485(3) y
C5 C6 1.378(3) ?
C5 H5 0.9300 ?
C6 H6 0.9300 ?
C7 C8 1.376(3) y
C7 C9 1.419(3) y
C8 C11 1.427(3) y
C8 C10 1.429(3) y
C9 C12 1.366(3) y
C9 H9 0.9300 ?
C13 H13A 0.9600 ?
C13 H13B 0.9600 ?
C13 H13C 0.9600 ?
C14 H14A 0.9600 ?
C14 H14B 0.9600 ?
C14 H14C 0.9600 ?

loop_
_geom_torsion_atom_site_label_1
_geom_torsion_atom_site_label_2
_geom_torsion_atom_site_label_3
_geom_torsion_atom_site_label_4
_geom_torsion
_geom_torsion_publ_flag
C6 C1 C2 C3 0.3(4) ?
Cl1 C1 C2 C3 0.72(18) ?
C1 C2 C3 C4 2.1(4) ?
C2 C3 C4 C5 2.7(3) ?
C2 C3 C4 C7 2.9(2) ?
C3 C4 C5 C6 0.9(3) ?
C7 C4 C5 C6 1.1(2) ?
C2 C1 C6 C5 2.1(4) ?
Cl1 C1 C6 C5 1.03(18) ?
C4 C5 C6 C1 1.4(4) ?
C3 C4 C7 C8 69.0(3) ?
C5 C4 C7 C8 68.8(2) ?
C3 C4 C7 C9 68.7(3) ?
C5 C4 C7 C9 68.5(3) ?
C9 C7 C8 C11 3.4(3) ?
C4 C7 C8 C11 3.1(2) ?
C9 C7 C8 C10 4.2(2) y
C4 C7 C8 C10 3.9(3) ?
C8 C7 C9 C12 13.0(2) y
C4 C7 C9 C12 13.3(4) ?
C7 C8 C10 N1 53(9) ?
C7 C8 C11 N2 13(7) ?
C7 C9 C12 S1 0.4(4) y
C7 C9 C12 S2 0.65(19) ?
C13 S1 C12 C9 6.1(2) ?
C13 S1 C12 S2 5.88(17) ?
C14 S2 C12 C9 11.5(2) ?
C14 S2 C12 S1 11.69(14) ?

loop_
_cod_related_entry_id
_cod_related_entry_database
_cod_related_entry_code
1 ChemSpider 2006741
